data_8105778
loop_
_publ_author_name
'Sun, Kai-Xin'
'Wu, Xiang-Ting'
'Li, Guo-Xing'

_publ_section_title
;
 The crystal structure of
 dichloroido(1,3-bis(2,6-dimethyl-phenyl)-1H-3l4-imidazol-2-yl)(2-methyl-4,5-dihydrooxazol-\kN)palladium(IV)-water
 (1/1), C23H29Cl2N3O2Pd
;
_journal_issue 3
_journal_name_full 'Zeitschrift f\"ur Kristallographie - New Crystal Structures'
_journal_page_first 555
_journal_page_last 557
_journal_paper_doi 10.1515/ncrs-2018-0558
_journal_volume 234
_journal_year 2019
_chemical_formula_sum 'C23 H29 Cl2 N3 O2 Pd'
_chemical_formula_weight 556.79
_space_group_crystal_system monoclinic
_space_group_IT_number 14
_space_group_name_Hall '-P 2ybc'
_space_group_name_H-M_alt 'P 1 21/c 1'
_atom_sites_solution_hydrogens mixed
_cell_angle_alpha 90
_cell_angle_beta 108.893(2)
_cell_angle_gamma 90
_cell_formula_units_Z 4
_cell_length_a 8.7287(6)
_cell_length_b 31.5431(18)
_cell_length_c 9.5605(6)
_cell_measurement_reflns_used 9989
_cell_measurement_temperature 293(2)
_cell_measurement_theta_max 54.889
_cell_measurement_theta_min 4.685
_cell_volume 2490.5(3)
_computing_cell_refinement 'Bruker SAINT'
_computing_data_collection 'Bruker APEX2'
_computing_data_reduction 'Bruker SAINT'
_computing_molecular_graphics 'Bruker SHELXTL'
_computing_publication_material 'Bruker SHELXTL'
_computing_structure_refinement 'SHELXL-2013 (Sheldrick, 2013)'
_computing_structure_solution 'SHELXS-97 (Sheldrick 2008)'
_diffrn_ambient_temperature 293(2)
_diffrn_measured_fraction_theta_full 0.998
_diffrn_measured_fraction_theta_max 0.998
_diffrn_measurement_device_type 'Bruker APEX-II CCD'
_diffrn_measurement_method '\f and \w scans'
_diffrn_radiation_type MoK\a
_diffrn_radiation_wavelength 0.71073
_diffrn_reflns_av_R_equivalents 0.0518
_diffrn_reflns_av_unetI/netI 0.0298
_diffrn_reflns_Laue_measured_fraction_full 0.998
_diffrn_reflns_Laue_measured_fraction_max 0.998
_diffrn_reflns_limit_h_max 10
_diffrn_reflns_limit_h_min -10
_diffrn_reflns_limit_k_max 38
_diffrn_reflns_limit_k_min -38
_diffrn_reflns_limit_l_max 11
_diffrn_reflns_limit_l_min -11
_diffrn_reflns_number 31372
_diffrn_reflns_point_group_measured_fraction_full 0.998
_diffrn_reflns_point_group_measured_fraction_max 0.998
_diffrn_reflns_theta_full 25.242
_diffrn_reflns_theta_max 25.500
_diffrn_reflns_theta_min 2.549
_exptl_absorpt_coefficient_mu 0.983
_exptl_absorpt_correction_T_max 0.7456
_exptl_absorpt_correction_T_min 0.6243
_exptl_absorpt_correction_type multi-scan
_exptl_absorpt_process_details sadabs
_exptl_crystal_colour colorless
_exptl_crystal_density_diffrn 1.485
_exptl_crystal_description prismatic
_exptl_crystal_F_000 1136
_exptl_crystal_size_max 0.180
_exptl_crystal_size_mid 0.150
_exptl_crystal_size_min 0.120
_refine_diff_density_max 1.104
_refine_diff_density_min -0.772
_refine_diff_density_rms 0.071
_refine_ls_extinction_coef 0.0018(4)
_refine_ls_extinction_expression Fc^*^=kFc[1+0.001xFc^2^\l^3^/sin(2\q)]^-1/4^
_refine_ls_extinction_method SHELXL
_refine_ls_goodness_of_fit_ref 1.135
_refine_ls_hydrogen_treatment constr
_refine_ls_matrix_type full
_refine_ls_number_parameters 286
_refine_ls_number_reflns 4628
_refine_ls_number_restraints 2
_refine_ls_restrained_S_all 1.147
_refine_ls_R_factor_all 0.0508
_refine_ls_R_factor_gt 0.0438
_refine_ls_shift/su_max 0.023
_refine_ls_shift/su_mean 0.000
_refine_ls_structure_factor_coef Fsqd
_refine_ls_weighting_details 'w=1/[\s^2^(Fo^2^)+(0.0250P)^2^+5.3643P] where P=(Fo^2^+2Fc^2^)/3'
_refine_ls_weighting_scheme calc
_refine_ls_wR_factor_gt 0.0992
_refine_ls_wR_factor_ref 0.1033
_reflns_Friedel_coverage 0.000
_reflns_Friedel_fraction_full .
_reflns_Friedel_fraction_max .
_reflns_number_gt 4106
_reflns_number_total 4628
_reflns_threshold_expression 'I > 2\s(I)'
_cod_data_source_file suppl_ncrs-2018-0558_suppl.cif
_cod_data_source_block mo_d8v17140_0m
_cod_original_sg_symbol_H-M 'P 21/c'
_cod_database_code 8105778
_shelx_space_group_comment
; 
The symmetry employed for this shelxl refinement is uniquely defined 
by the following loop, which should always be used as a source of 
symmetry information in preference to the above space-group names. 
They are only intended as comments. 
;
_shelx_estimated_absorpt_t_min 0.843
_shelx_estimated_absorpt_t_max 0.891
_shelxl_version_number 2013-4

loop_
_space_group_symop_operation_xyz
'x, y, z'
'-x, y+1/2, -z+1/2'
'-x, -y, -z'
'x, -y-1/2, z-1/2'

loop_
_atom_site_label
_atom_site_type_symbol
_atom_site_fract_x
_atom_site_fract_y
_atom_site_fract_z
_atom_site_U_iso_or_equiv
_atom_site_adp_type
_atom_site_occupancy
_atom_site_site_symmetry_order
_atom_site_calc_flag
_atom_site_refinement_flags_posn
_atom_site_refinement_flags_adp
_atom_site_refinement_flags_occupancy
_atom_site_disorder_assembly
_atom_site_disorder_group
Pd1 Pd 0.62066(4) 0.35681(2) 0.34056(3) 0.04127(14) Uani 1 1 d . . . . .
Cl1 Cl 0.79525(17) 0.32181(5) 0.24565(14) 0.0722(4) Uani 1 1 d . . . . .
Cl2 Cl 0.44454(15) 0.38789(4) 0.44397(13) 0.0566(3) Uani 1 1 d . . . . .
N1 N 0.5045(5) 0.42131(11) 0.1048(4) 0.0527(9) Uani 1 1 d . . . . .
N2 N 0.4065(4) 0.36074(11) 0.0209(4) 0.0448(8) Uani 1 1 d . . . . .
N3 N 0.7627(5) 0.33732(13) 0.5498(4) 0.0543(9) Uani 1 1 d . . . . .
O1 O 0.9341(5) 0.34224(15) 0.7782(4) 0.0898(13) Uani 1 1 d . . . . .
C1 C 0.5021(5) 0.38007(13) 0.1438(4) 0.0405(9) Uani 1 1 d . . . . .
C2 C 0.4120(8) 0.42701(16) -0.0406(5) 0.0724(16) Uani 1 1 d . . . . .
H2 H 0.3953 0.4525 -0.0925 0.087 Uiso 1 1 calc R U . . .
C3 C 0.3511(7) 0.38963(16) -0.0933(5) 0.0649(14) Uani 1 1 d . . . . .
H3 H 0.2838 0.3839 -0.1889 0.078 Uiso 1 1 calc R U . . .
C4 C 0.3654(5) 0.31642(13) 0.0070(4) 0.0473(10) Uani 1 1 d . . . . .
C5 C 0.4427(7) 0.29075(18) -0.0688(6) 0.0707(15) Uani 1 1 d . . . . .
C6 C 0.4022(11) 0.2481(2) -0.0795(9) 0.111(3) Uani 1 1 d . . . . .
H6 H 0.4498 0.2301 -0.1307 0.134 Uiso 1 1 calc R U . . .
C7 C 0.2992(15) 0.2322(3) -0.0198(10) 0.137(5) Uani 1 1 d . . . . .
H7 H 0.2788 0.2032 -0.0262 0.164 Uiso 1 1 calc R U . . .
C8 C 0.2214(10) 0.2575(3) 0.0519(7) 0.107(3) Uani 1 1 d . . . . .
H8 H 0.1479 0.2455 0.0925 0.128 Uiso 1 1 calc R U . . .
C9 C 0.2514(6) 0.30167(19) 0.0649(5) 0.0663(14) Uani 1 1 d . . . . .
C10 C 0.1602(7) 0.3303(3) 0.1318(7) 0.098(2) Uani 1 1 d . . . . .
H10A H 0.2287 0.3390 0.2279 0.147 Uiso 1 1 calc R U . . .
H10B H 0.0674 0.3157 0.1408 0.147 Uiso 1 1 calc R U . . .
H10C H 0.1253 0.3548 0.0700 0.147 Uiso 1 1 calc R U . . .
C11 C 0.5584(8) 0.3070(3) -0.1386(7) 0.105(2) Uani 1 1 d . . . . .
H11A H 0.6163 0.2838 -0.1626 0.157 Uiso 1 1 calc R U . . .
H11B H 0.6336 0.3258 -0.0715 0.157 Uiso 1 1 calc R U . . .
H11C H 0.5008 0.3221 -0.2273 0.157 Uiso 1 1 calc R U . . .
C12 C 0.5903(7) 0.45488(14) 0.1998(5) 0.0570(12) Uani 1 1 d . . . . .
C13 C 0.7525(8) 0.46033(16) 0.2224(6) 0.0699(14) Uani 1 1 d . . . . .
C14 C 0.8314(9) 0.49287(19) 0.3163(7) 0.0843(19) Uani 1 1 d . . . . .
H14 H 0.9419 0.4968 0.3353 0.101 Uiso 1 1 calc R U . . .
C15 C 0.7501(11) 0.51899(19) 0.3808(6) 0.094(2) Uani 1 1 d . . . . .
H15 H 0.8056 0.5404 0.4440 0.113 Uiso 1 1 calc R U . . .
C16 C 0.5873(10) 0.51415(17) 0.3535(6) 0.083(2) Uani 1 1 d . . . . .
H16 H 0.5332 0.5324 0.3981 0.099 Uiso 1 1 calc R U . . .
C17 C 0.5016(7) 0.48231(15) 0.2598(5) 0.0619(13) Uani 1 1 d . . . . .
C18 C 0.3220(8) 0.47824(19) 0.2252(7) 0.0847(18) Uani 1 1 d . . . . .
H18A H 0.2682 0.4875 0.1256 0.127 Uiso 1 1 calc R U . . .
H18B H 0.2878 0.4955 0.2924 0.127 Uiso 1 1 calc R U . . .
H18C H 0.2950 0.4492 0.2353 0.127 Uiso 1 1 calc R U . . .
C19 C 0.8439(8) 0.4329(2) 0.1480(9) 0.101(2) Uani 1 1 d . . . . .
H19A H 0.8435 0.4042 0.1804 0.151 Uiso 1 1 calc R U . . .
H19B H 0.9535 0.4428 0.1733 0.151 Uiso 1 1 calc R U . . .
H19C H 0.7931 0.4344 0.0428 0.151 Uiso 1 1 calc R U . . .
C20 C 0.8069(7) 0.29351(16) 0.5933(5) 0.0669(14) Uani 1 1 d . . . . .
H20A H 0.8552 0.2800 0.5266 0.080 Uiso 1 1 calc R U . . .
H20B H 0.7131 0.2772 0.5948 0.080 Uiso 1 1 calc R U . . .
C21 C 0.9273(8) 0.2976(2) 0.7459(6) 0.0861(18) Uani 1 1 d . . . . .
H21A H 0.8920 0.2817 0.8168 0.103 Uiso 1 1 calc R U . . .
H21B H 1.0327 0.2871 0.7483 0.103 Uiso 1 1 calc R U . . .
C22 C 0.8403(7) 0.36120(17) 0.6592(5) 0.0660(14) Uani 1 1 d . . . . .
C23 C 0.8390(10) 0.4081(2) 0.6670(8) 0.104(2) Uani 1 1 d . . . . .
H23A H 0.9320 0.4192 0.6467 0.156 Uiso 1 1 calc R U . . .
H23B H 0.8419 0.4167 0.7642 0.156 Uiso 1 1 calc R U . . .
H23C H 0.7423 0.4188 0.5953 0.156 Uiso 1 1 calc R U . . .
O2 O 0.1089(7) 0.3699(2) 0.5198(7) 0.135(2) Uani 1 1 d D . . . .
H2A H 0.0195 0.3600 0.4368 0.162 Uiso 1 1 d DR U . . .
H2B H 0.2112 0.3753 0.5074 0.162 Uiso 1 1 d DR U . . .

loop_
_atom_site_aniso_label
_atom_site_aniso_U_11
_atom_site_aniso_U_22
_atom_site_aniso_U_33
_atom_site_aniso_U_23
_atom_site_aniso_U_13
_atom_site_aniso_U_12
Pd1 0.0403(2) 0.0479(2) 0.03369(19) 0.00037(13) 0.00925(13) 0.00282(14)
Cl1 0.0650(8) 0.0957(10) 0.0601(7) -0.0015(7) 0.0261(6) 0.0252(7)
Cl2 0.0612(7) 0.0601(7) 0.0533(6) -0.0051(5) 0.0252(5) 0.0055(5)
N1 0.074(3) 0.0411(19) 0.0387(19) 0.0018(15) 0.0130(18) -0.0051(18)
N2 0.052(2) 0.044(2) 0.0344(17) 0.0008(14) 0.0088(16) -0.0022(16)
N3 0.055(2) 0.060(2) 0.043(2) -0.0006(18) 0.0081(18) 0.0076(19)
O1 0.082(3) 0.106(3) 0.058(2) -0.016(2) -0.009(2) 0.012(2)
C1 0.045(2) 0.041(2) 0.037(2) -0.0017(17) 0.0156(18) -0.0022(17)
C2 0.115(5) 0.050(3) 0.041(3) 0.011(2) 0.009(3) -0.007(3)
C3 0.082(4) 0.066(3) 0.035(2) 0.005(2) 0.002(2) -0.002(3)
C4 0.053(3) 0.044(2) 0.037(2) -0.0050(18) 0.0027(19) -0.0040(19)
C5 0.071(3) 0.065(3) 0.056(3) -0.014(3) -0.006(3) 0.009(3)
C6 0.130(7) 0.069(5) 0.089(5) -0.032(4) -0.028(5) 0.029(4)
C7 0.187(11) 0.068(5) 0.087(6) 0.002(4) -0.050(6) -0.026(6)
C8 0.112(6) 0.116(6) 0.063(4) 0.020(4) -0.013(4) -0.066(5)
C9 0.062(3) 0.084(4) 0.042(3) 0.003(2) 0.001(2) -0.027(3)
C10 0.057(3) 0.174(7) 0.063(4) -0.010(4) 0.020(3) -0.025(4)
C11 0.084(5) 0.155(7) 0.083(4) -0.041(4) 0.038(4) 0.010(5)
C12 0.082(4) 0.040(2) 0.043(2) 0.0018(19) 0.012(2) -0.014(2)
C13 0.088(4) 0.051(3) 0.067(3) 0.006(2) 0.021(3) -0.012(3)
C14 0.094(5) 0.061(3) 0.079(4) 0.009(3) 0.002(3) -0.022(3)
C15 0.148(7) 0.056(4) 0.052(3) 0.003(3) -0.003(4) -0.031(4)
C16 0.145(7) 0.047(3) 0.050(3) -0.001(2) 0.023(4) 0.004(3)
C17 0.097(4) 0.042(3) 0.042(2) 0.007(2) 0.016(3) 0.001(2)
C18 0.106(5) 0.067(4) 0.080(4) 0.007(3) 0.029(4) 0.021(3)
C19 0.093(5) 0.091(5) 0.129(6) -0.001(4) 0.050(5) -0.016(4)
C20 0.079(4) 0.057(3) 0.053(3) 0.008(2) 0.005(3) 0.004(3)
C21 0.085(4) 0.096(5) 0.063(3) 0.008(3) 0.003(3) 0.019(4)
C22 0.074(4) 0.071(3) 0.050(3) -0.003(2) 0.015(3) -0.002(3)
C23 0.125(6) 0.071(4) 0.094(5) -0.018(4) 0.007(4) -0.004(4)
O2 0.094(4) 0.169(5) 0.157(5) -0.059(4) 0.061(4) -0.038(4)

loop_
_atom_type_symbol
_atom_type_description
_atom_type_scat_dispersion_real
_atom_type_scat_dispersion_imag
_atom_type_scat_source
C C 0.0033 0.0016 'International Tables Vol C Tables 4.2.6.8 and 6.1.1.4'
H H 0.0000 0.0000 'International Tables Vol C Tables 4.2.6.8 and 6.1.1.4'
Cl Cl 0.1484 0.1585 'International Tables Vol C Tables 4.2.6.8 and 6.1.1.4'
N N 0.0061 0.0033 'International Tables Vol C Tables 4.2.6.8 and 6.1.1.4'
O O 0.0106 0.0060 'International Tables Vol C Tables 4.2.6.8 and 6.1.1.4'
Pd Pd -0.9988 1.0072 'International Tables Vol C Tables 4.2.6.8 and 6.1.1.4'

loop_
_geom_angle_atom_site_label_1
_geom_angle_atom_site_label_2
_geom_angle_atom_site_label_3
_geom_angle
_geom_angle_site_symmetry_1
_geom_angle_site_symmetry_3
C1 Pd1 N3 174.09(16) . .
C1 Pd1 Cl1 90.71(12) . .
N3 Pd1 Cl1 88.43(11) . .
C1 Pd1 Cl2 91.95(12) . .
N3 Pd1 Cl2 89.19(11) . .
Cl1 Pd1 Cl2 176.23(5) . .
C1 N1 C2 110.3(4) . .
C1 N1 C12 125.7(4) . .
C2 N1 C12 123.9(4) . .
C1 N2 C3 110.5(4) . .
C1 N2 C4 125.9(3) . .
C3 N2 C4 123.6(4) . .
C22 N3 C20 107.5(4) . .
C22 N3 Pd1 127.0(4) . .
C20 N3 Pd1 125.1(3) . .
C22 O1 C21 106.8(4) . .
N2 C1 N1 104.7(3) . .
N2 C1 Pd1 130.5(3) . .
N1 C1 Pd1 124.7(3) . .
C3 C2 N1 107.5(4) . .
C3 C2 H2 126.3 . .
N1 C2 H2 126.3 . .
C2 C3 N2 106.9(4) . .
C2 C3 H3 126.5 . .
N2 C3 H3 126.5 . .
C9 C4 C5 123.3(5) . .
C9 C4 N2 119.1(4) . .
C5 C4 N2 117.6(4) . .
C6 C5 C4 116.5(7) . .
C6 C5 C11 120.1(7) . .
C4 C5 C11 123.4(5) . .
C7 C6 C5 122.3(8) . .
C7 C6 H6 118.9 . .
C5 C6 H6 118.9 . .
C6 C7 C8 121.1(8) . .
C6 C7 H7 119.4 . .
C8 C7 H7 119.4 . .
C7 C8 C9 120.7(7) . .
C7 C8 H8 119.6 . .
C9 C8 H8 119.6 . .
C4 C9 C8 115.9(6) . .
C4 C9 C10 122.1(5) . .
C8 C9 C10 122.0(6) . .
C9 C10 H10A 109.5 . .
C9 C10 H10B 109.5 . .
H10A C10 H10B 109.5 . .
C9 C10 H10C 109.5 . .
H10A C10 H10C 109.5 . .
H10B C10 H10C 109.5 . .
C5 C11 H11A 109.5 . .
C5 C11 H11B 109.5 . .
H11A C11 H11B 109.5 . .
C5 C11 H11C 109.5 . .
H11A C11 H11C 109.5 . .
H11B C11 H11C 109.5 . .
C13 C12 C17 122.5(5) . .
C13 C12 N1 119.4(5) . .
C17 C12 N1 118.0(5) . .
C12 C13 C14 117.6(6) . .
C12 C13 C19 122.2(5) . .
C14 C13 C19 120.2(6) . .
C15 C14 C13 121.2(7) . .
C15 C14 H14 119.4 . .
C13 C14 H14 119.4 . .
C14 C15 C16 120.6(6) . .
C14 C15 H15 119.7 . .
C16 C15 H15 119.7 . .
C15 C16 C17 120.8(6) . .
C15 C16 H16 119.6 . .
C17 C16 H16 119.6 . .
C16 C17 C12 117.1(6) . .
C16 C17 C18 120.6(6) . .
C12 C17 C18 122.2(5) . .
C17 C18 H18A 109.5 . .
C17 C18 H18B 109.5 . .
H18A C18 H18B 109.5 . .
C17 C18 H18C 109.5 . .
H18A C18 H18C 109.5 . .
H18B C18 H18C 109.5 . .
C13 C19 H19A 109.5 . .
C13 C19 H19B 109.5 . .
H19A C19 H19B 109.5 . .
C13 C19 H19C 109.5 . .
H19A C19 H19C 109.5 . .
H19B C19 H19C 109.5 . .
N3 C20 C21 103.5(4) . .
N3 C20 H20A 111.1 . .
C21 C20 H20A 111.1 . .
N3 C20 H20B 111.1 . .
C21 C20 H20B 111.1 . .
H20A C20 H20B 109.0 . .
O1 C21 C20 105.0(4) . .
O1 C21 H21A 110.7 . .
C20 C21 H21A 110.7 . .
O1 C21 H21B 110.7 . .
C20 C21 H21B 110.7 . .
H21A C21 H21B 108.8 . .
N3 C22 O1 117.0(5) . .
N3 C22 C23 127.9(5) . .
O1 C22 C23 115.1(5) . .
C22 C23 H23A 109.5 . .
C22 C23 H23B 109.5 . .
H23A C23 H23B 109.5 . .
C22 C23 H23C 109.5 . .
H23A C23 H23C 109.5 . .
H23B C23 H23C 109.5 . .
H2A O2 H2B 119.7 . .

loop_
_geom_bond_atom_site_label_1
_geom_bond_atom_site_label_2
_geom_bond_distance
_geom_bond_site_symmetry_2
Pd1 C1 1.971(4) .
Pd1 N3 2.076(4) .
Pd1 Cl1 2.2936(13) .
Pd1 Cl2 2.2991(11) .
N1 C1 1.355(5) .
N1 C2 1.375(6) .
N1 C12 1.438(6) .
N2 C1 1.347(5) .
N2 C3 1.384(6) .
N2 C4 1.439(5) .
N3 C22 1.289(6) .
N3 C20 1.459(6) .
O1 C22 1.311(6) .
O1 C21 1.440(7) .
C2 C3 1.324(7) .
C2 H2 0.9300 .
C3 H3 0.9300 .
C4 C9 1.368(7) .
C4 C5 1.397(7) .
C5 C6 1.387(9) .
C5 C11 1.472(9) .
C6 C7 1.311(13) .
C6 H6 0.9300 .
C7 C8 1.367(13) .
C7 H7 0.9300 .
C8 C9 1.417(9) .
C8 H8 0.9300 .
C9 C10 1.479(9) .
C10 H10A 0.9600 .
C10 H10B 0.9600 .
C10 H10C 0.9600 .
C11 H11A 0.9600 .
C11 H11B 0.9600 .
C11 H11C 0.9600 .
C12 C13 1.372(8) .
C12 C17 1.401(7) .
C13 C14 1.390(8) .
C13 C19 1.502(9) .
C14 C15 1.359(10) .
C14 H14 0.9300 .
C15 C16 1.368(10) .
C15 H15 0.9300 .
C16 C17 1.392(8) .
C16 H16 0.9300 .
C17 C18 1.500(8) .
C18 H18A 0.9600 .
C18 H18B 0.9600 .
C18 H18C 0.9600 .
C19 H19A 0.9600 .
C19 H19B 0.9600 .
C19 H19C 0.9600 .
C20 C21 1.502(7) .
C20 H20A 0.9700 .
C20 H20B 0.9700 .
C21 H21A 0.9700 .
C21 H21B 0.9700 .
C22 C23 1.482(8) .
C23 H23A 0.9600 .
C23 H23B 0.9600 .
C23 H23C 0.9600 .
O2 H2A 0.9676 .
O2 H2B 0.9531 .

loop_
_geom_hbond_atom_site_label_D
_geom_hbond_atom_site_label_H
_geom_hbond_atom_site_label_A
_geom_hbond_distance_DH
_geom_hbond_distance_HA
_geom_hbond_distance_DA
_geom_hbond_angle_DHA
_geom_hbond_site_symmetry_A
O2 H2B Cl2 0.95 2.34 3.287(5) 172.6 .
O2 H2A Cl1 0.97 2.51 3.468(6) 169.8 1_455
C23 H23C Cl2 0.96 2.71 3.472(7) 136.4 .
C20 H20A Cl1 0.97 2.88 3.411(5) 115.2 .

loop_
_geom_torsion_atom_site_label_1
_geom_torsion_atom_site_label_2
_geom_torsion_atom_site_label_3
_geom_torsion_atom_site_label_4
_geom_torsion
_geom_torsion_site_symmetry_1
_geom_torsion_site_symmetry_2
_geom_torsion_site_symmetry_3
_geom_torsion_site_symmetry_4
C3 N2 C1 N1 0.3(5) . . . .
C4 N2 C1 N1 -179.5(4) . . . .
C3 N2 C1 Pd1 -178.7(4) . . . .
C4 N2 C1 Pd1 1.5(6) . . . .
C2 N1 C1 N2 -0.3(5) . . . .
C12 N1 C1 N2 179.6(4) . . . .
C2 N1 C1 Pd1 178.8(4) . . . .
C12 N1 C1 Pd1 -1.3(7) . . . .
C1 N1 C2 C3 0.1(7) . . . .
C12 N1 C2 C3 -179.8(5) . . . .
N1 C2 C3 N2 0.1(7) . . . .
C1 N2 C3 C2 -0.3(6) . . . .
C4 N2 C3 C2 179.6(5) . . . .
C1 N2 C4 C9 77.1(6) . . . .
C3 N2 C4 C9 -102.7(5) . . . .
C1 N2 C4 C5 -104.3(5) . . . .
C3 N2 C4 C5 75.9(6) . . . .
C9 C4 C5 C6 -2.1(7) . . . .
N2 C4 C5 C6 179.4(5) . . . .
C9 C4 C5 C11 176.3(5) . . . .
N2 C4 C5 C11 -2.2(7) . . . .
C4 C5 C6 C7 -1.2(10) . . . .
C11 C5 C6 C7 -179.7(7) . . . .
C5 C6 C7 C8 2.5(13) . . . .
C6 C7 C8 C9 -0.7(12) . . . .
C5 C4 C9 C8 3.7(7) . . . .
N2 C4 C9 C8 -177.8(4) . . . .
C5 C4 C9 C10 -173.9(5) . . . .
N2 C4 C9 C10 4.6(7) . . . .
C7 C8 C9 C4 -2.3(9) . . . .
C7 C8 C9 C10 175.3(6) . . . .
C1 N1 C12 C13 81.6(6) . . . .
C2 N1 C12 C13 -98.5(6) . . . .
C1 N1 C12 C17 -101.7(5) . . . .
C2 N1 C12 C17 78.1(6) . . . .
C17 C12 C13 C14 4.2(8) . . . .
N1 C12 C13 C14 -179.3(4) . . . .
C17 C12 C13 C19 -175.0(5) . . . .
N1 C12 C13 C19 1.5(8) . . . .
C12 C13 C14 C15 -1.5(8) . . . .
C19 C13 C14 C15 177.7(6) . . . .
C13 C14 C15 C16 -0.7(9) . . . .
C14 C15 C16 C17 0.3(9) . . . .
C15 C16 C17 C12 2.2(7) . . . .
C15 C16 C17 C18 -177.4(5) . . . .
C13 C12 C17 C16 -4.6(7) . . . .
N1 C12 C17 C16 178.9(4) . . . .
C13 C12 C17 C18 175.1(5) . . . .
N1 C12 C17 C18 -1.4(7) . . . .
C22 N3 C20 C21 -1.6(6) . . . .
Pd1 N3 C20 C21 172.2(4) . . . .
C22 O1 C21 C20 -3.5(7) . . . .
N3 C20 C21 O1 3.0(7) . . . .
C20 N3 C22 O1 -0.7(7) . . . .
Pd1 N3 C22 O1 -174.4(4) . . . .
C20 N3 C22 C23 178.2(6) . . . .
Pd1 N3 C22 C23 4.6(9) . . . .
C21 O1 C22 N3 2.7(7) . . . .
C21 O1 C22 C23 -176.3(6) . . . .
